data_7110799
loop_
_publ_author_name
'MacGillivray, Leonard R.'
'Diamente, Peter R.'
'Reid, Jennifer L.'
'Ripmeester, John A.'

_publ_section_title
;
 Encapsulation of two aromatics by a carcerand-like capsule of
 nanometre-scale dimensions
;
_journal_issue 5
_journal_name_full 'Chemical Communications'
_journal_page_first 359
_journal_paper_doi 10.1039/a909339g
_journal_year 2000
_chemical_formula_sum 'C40 H50 N4 O8'
_chemical_formula_weight 714.84
_chemical_name_systematic
; 
 ? 
;
_space_group_IT_number 2
_symmetry_space_group_name_Hall '-P 1'
_symmetry_space_group_name_H-M 'P -1'
_atom_sites_solution_hydrogens geom
_atom_sites_solution_primary direct
_atom_sites_solution_secondary difmap
_audit_creation_method SHELXL
_cell_angle_alpha 95.7270(10)
_cell_angle_beta 94.8600(10)
_cell_angle_gamma 93.915(2)
_cell_formula_units_Z 3
_cell_length_a 10.7307(7)
_cell_length_b 15.0753(9)
_cell_length_c 16.8818(10)
_cell_measurement_temperature 173(2)
_cell_volume 2699.4(3)
_computing_structure_refinement 'SHELXL-93 (Sheldrick, 1993)'
_computing_structure_solution 'SHELXS-86 (Sheldrick, 1990)'
_diffrn_ambient_temperature 173(2)
_diffrn_radiation_monochromator graphite
_diffrn_radiation_source 'fine-focus sealed tube'
_diffrn_radiation_type MoK\a
_diffrn_radiation_wavelength 0.71070
_diffrn_reflns_av_R_equivalents 0.0573
_diffrn_reflns_av_sigmaI/netI 0.1054
_diffrn_reflns_limit_h_max 14
_diffrn_reflns_limit_h_min -6
_diffrn_reflns_limit_k_max 19
_diffrn_reflns_limit_k_min -20
_diffrn_reflns_limit_l_max 22
_diffrn_reflns_limit_l_min -22
_diffrn_reflns_number 11939
_diffrn_reflns_theta_max 22.50
_diffrn_reflns_theta_min 1.36
_exptl_absorpt_coefficient_mu 0.092
_exptl_crystal_density_diffrn 1.319
_exptl_crystal_F_000 1146
_refine_diff_density_max 0.467
_refine_diff_density_min -0.304
_refine_diff_density_rms 0.059
_refine_ls_extinction_method none
_refine_ls_goodness_of_fit_all 0.960
_refine_ls_goodness_of_fit_obs 1.151
_refine_ls_matrix_type full
_refine_ls_number_parameters 814
_refine_ls_number_reflns 6097
_refine_ls_number_restraints 0
_refine_ls_restrained_S_all 0.973
_refine_ls_restrained_S_obs 1.151
_refine_ls_R_factor_all 0.1491
_refine_ls_R_factor_obs 0.0719
_refine_ls_shift/esd_max -0.016
_refine_ls_shift/esd_mean 0.001
_refine_ls_structure_factor_coef Fsqd
_refine_ls_weighting_details 'w=1/[\s^2^(Fo^2^)+(0.1319P)^2^+0.0000P] where P=(Fo^2^+2Fc^2^)/3'
_refine_ls_weighting_scheme calc
_refine_ls_wR_factor_all 0.2347
_refine_ls_wR_factor_obs 0.1863
_reflns_number_observed 3549
_reflns_number_total 7075
_reflns_observed_criterion >2sigma(I)
_cod_data_source_file a909339gsup1.cif
_cod_data_source_block sad
_cod_depositor_comments
;
The following automatic conversions were performed:

'_refine_ls_weighting_scheme' value 'calc
w=1/[\s^2^(Fo^2^)+(0.1319P)^2^+0.0000P] where P=(Fo^2^+2Fc^2^)/3' was
changed to 'calc'. New tag '_refine_ls_weighting_details' was
created. The value of the new tag was set to
'w=1/[\s^2^(Fo^2^)+(0.1319P)^2^+0.0000P] where P=(Fo^2^+2Fc^2^)/3'.

Automatic conversion script
Id: cif_fix_values 3143 2015-03-26 13:38:13Z robertas 
;
_cod_database_code 7110799

loop_
_symmetry_equiv_pos_as_xyz
'x, y, z'
'-x, -y, -z'

loop_
_atom_site_aniso_label
_atom_site_aniso_U_11
_atom_site_aniso_U_22
_atom_site_aniso_U_33
_atom_site_aniso_U_23
_atom_site_aniso_U_13
_atom_site_aniso_U_12
O1 0.048(2) 0.039(2) 0.056(3) -0.006(2) 0.001(2) 0.005(2)
O2 0.044(2) 0.043(2) 0.056(3) -0.006(2) 0.004(2) -0.013(2)
O3 0.039(2) 0.055(3) 0.076(3) 0.022(2) -0.002(2) -0.004(2)
O4 0.042(2) 0.063(3) 0.058(3) 0.019(2) -0.009(2) 0.004(2)
O5 0.056(3) 0.055(2) 0.042(2) 0.011(2) -0.009(2) 0.014(2)
O6 0.045(2) 0.081(3) 0.031(2) 0.008(2) 0.001(2) 0.004(2)
O7 0.172(6) 0.076(3) 0.034(3) 0.001(2) -0.002(3) -0.023(4)
O8 0.173(5) 0.040(3) 0.059(3) -0.002(2) 0.020(4) -0.012(3)
O9 0.091(4) 0.137(5) 0.062(3) 0.023(3) 0.027(3) 0.014(3)
O10 0.086(4) 0.078(3) 0.075(3) 0.008(3) 0.016(3) 0.007(3)
O11 0.098(6) 0.159(9) 0.164(9) 0.045(7) 0.002(6) -0.020(6)
O12 0.114(6) 0.174(8) 0.206(9) 0.097(7) -0.038(6) 0.024(6)
N1 0.057(3) 0.045(3) 0.056(3) -0.001(3) 0.007(3) 0.001(3)
N2 0.049(3) 0.056(3) 0.050(3) 0.015(3) 0.001(3) 0.006(3)
N3 0.041(3) 0.062(3) 0.067(4) 0.002(3) 0.011(3) -0.012(3)
N4 0.075(4) 0.062(3) 0.040(3) 0.002(3) -0.005(3) 0.000(3)
N5 0.055(4) 0.079(4) 0.045(3) 0.018(3) 0.007(3) -0.002(3)
N6 0.090(9) 0.115(10) 0.138(11) 0.007(8) -0.007(9) -0.003(8)
C1 0.043(4) 0.036(3) 0.037(3) 0.000(3) -0.003(3) 0.007(3)
C2 0.048(4) 0.027(3) 0.048(3) 0.002(3) 0.005(3) -0.006(3)
C3 0.031(3) 0.041(3) 0.039(3) 0.001(3) 0.006(3) -0.003(3)
C4 0.043(3) 0.031(3) 0.029(3) 0.002(2) -0.002(3) -0.001(3)
C5 0.039(3) 0.029(3) 0.031(3) 0.008(2) -0.007(3) -0.008(3)
C6 0.033(3) 0.036(3) 0.037(3) 0.001(2) 0.000(3) 0.001(3)
C7 0.036(3) 0.036(3) 0.036(3) 0.006(2) 0.004(3) -0.005(3)
C8 0.055(4) 0.040(4) 0.046(4) 0.000(3) -0.009(3) 0.004(3)
C9 0.034(3) 0.030(3) 0.039(3) -0.005(2) 0.002(3) 0.006(3)
C10 0.040(4) 0.039(3) 0.046(3) 0.004(3) 0.003(3) -0.007(3)
C11 0.034(3) 0.047(3) 0.051(4) 0.010(3) -0.004(3) 0.002(3)
C12 0.046(4) 0.045(3) 0.036(3) 0.005(3) -0.001(3) 0.012(3)
C13 0.037(3) 0.034(3) 0.031(3) 0.003(2) -0.002(3) 0.003(3)
C14 0.036(3) 0.029(3) 0.036(3) -0.003(2) 0.003(3) 0.001(3)
C15 0.045(3) 0.033(3) 0.040(3) 0.004(3) -0.006(3) -0.001(3)
C16 0.062(4) 0.036(3) 0.039(3) 0.000(3) -0.006(3) -0.009(3)
C17 0.051(4) 0.031(3) 0.035(3) 0.004(2) -0.005(3) -0.008(3)
C18 0.039(3) 0.038(3) 0.044(4) 0.007(3) -0.005(3) -0.002(3)
C19 0.045(4) 0.053(4) 0.040(4) 0.016(3) -0.006(3) -0.006(3)
C20 0.032(3) 0.053(4) 0.038(4) 0.008(3) -0.003(3) -0.008(3)
C21 0.028(3) 0.040(3) 0.049(4) 0.010(3) 0.001(3) -0.012(3)
C22 0.036(3) 0.033(3) 0.040(3) 0.011(3) -0.004(3) -0.004(3)
C23 0.043(4) 0.064(4) 0.030(3) 0.010(3) 0.001(3) -0.003(3)
C24 0.030(3) 0.070(4) 0.054(4) 0.023(3) 0.001(3) -0.002(3)
C25 0.042(3) 0.050(4) 0.038(3) 0.012(3) 0.005(3) 0.007(3)
C26 0.097(6) 0.060(5) 0.037(4) 0.002(3) 0.017(4) -0.002(4)
C27 0.164(8) 0.044(4) 0.044(4) 0.001(3) 0.009(5) -0.010(5)
C28 0.102(6) 0.037(4) 0.053(4) 0.001(3) 0.022(4) 0.001(4)
C29 0.049(4) 0.045(4) 0.046(4) 0.008(3) 0.017(3) 0.017(3)
C30 0.036(3) 0.050(4) 0.044(4) 0.006(3) 0.004(3) 0.001(3)
C31 0.035(3) 0.046(3) 0.051(4) 0.016(3) 0.003(3) 0.013(3)
C32 0.035(3) 0.076(4) 0.054(4) 0.033(3) -0.007(3) 0.006(3)
C33 0.077(5) 0.054(4) 0.050(4) 0.013(3) -0.001(4) -0.014(4)
C34 0.072(5) 0.061(4) 0.043(4) 0.009(3) 0.000(4) -0.006(4)
C35 0.056(4) 0.036(3) 0.042(4) 0.006(3) 0.008(3) 0.007(3)
C36 0.058(4) 0.049(4) 0.050(4) 0.018(3) -0.004(3) -0.006(3)
C37 0.058(4) 0.056(4) 0.044(4) 0.011(3) 0.000(3) -0.004(3)
C38 0.046(4) 0.038(3) 0.041(4) 0.006(3) 0.006(3) 0.006(3)
C39 0.047(4) 0.068(4) 0.046(4) 0.012(3) 0.005(3) -0.005(3)
C40 0.061(4) 0.070(4) 0.041(4) 0.012(3) 0.001(4) 0.005(4)
C41 0.054(4) 0.060(4) 0.041(3) 0.013(3) 0.002(3) 0.006(3)
C42 0.047(4) 0.071(4) 0.050(4) 0.017(3) -0.001(3) -0.002(3)
C43 0.111(8) 0.211(13) 0.087(7) 0.048(7) -0.010(7) -0.104(8)
C44 0.095(7) 0.167(9) 0.071(6) 0.047(6) -0.016(5) -0.078(7)
C45 0.040(3) 0.030(3) 0.050(4) 0.001(3) 0.002(3) 0.004(3)
C46 0.119(8) 0.117(7) 0.045(5) 0.021(4) -0.013(5) -0.071(6)
C47 0.090(6) 0.088(5) 0.049(4) 0.007(4) -0.001(5) -0.030(5)
C48 0.049(4) 0.041(3) 0.043(4) 0.004(3) 0.013(3) 0.006(3)
C49 0.071(5) 0.077(5) 0.051(4) 0.007(4) 0.012(4) -0.022(4)
C50 0.098(6) 0.093(6) 0.044(4) 0.010(4) 0.000(4) -0.035(5)
C51 0.048(4) 0.049(4) 0.045(4) 0.010(3) 0.000(3) -0.001(3)
C52 0.051(4) 0.054(4) 0.052(4) 0.006(3) 0.000(4) -0.005(3)
C53 0.047(4) 0.063(4) 0.044(4) 0.002(3) -0.008(3) -0.006(3)
C54 0.054(4) 0.081(5) 0.046(4) -0.004(4) 0.003(4) 0.004(4)
C55 0.088(5) 0.045(4) 0.089(5) 0.024(4) 0.033(5) 0.008(4)
C56 0.068(5) 0.069(5) 0.086(6) 0.010(4) 0.019(5) 0.001(4)
C57 0.069(5) 0.060(5) 0.084(5) 0.008(4) 0.028(5) 0.000(4)
C58 0.045(4) 0.092(6) 0.061(4) -0.015(4) 0.008(4) -0.001(4)
C59 0.059(5) 0.075(6) 0.170(9) 0.017(6) -0.056(6) -0.014(5)
C60 0.071(8) 0.066(7) 0.097(9) 0.027(6) -0.002(7) 0.001(6)
C61 0.074(8) 0.066(7) 0.093(8) 0.005(6) -0.001(7) 0.001(6)
C62 0.084(10) 0.079(9) 0.063(7) 0.005(7) -0.003(7) -0.032(7)
C63 0.096(10) 0.097(10) 0.137(11) 0.082(9) -0.033(9) -0.012(8)
C64 0.089(9) 0.133(11) 0.247(18) 0.130(12) -0.049(11) -0.034(8)

loop_
_atom_site_label
_atom_site_type_symbol
_atom_site_fract_x
_atom_site_fract_y
_atom_site_fract_z
_atom_site_U_iso_or_equiv
_atom_site_thermal_displace_type
_atom_site_occupancy
_atom_site_calc_flag
_atom_site_refinement_flags
_atom_site_disorder_group
O1 O 0.4659(3) 0.6127(2) 0.1658(2) 0.0487(10) Uani 1 d . .
H1O H 0.5285(11) 0.6429(16) 0.1907(28) 0.058 Uiso 1 calc R .
O2 O 0.7632(3) 0.4427(2) 0.0328(2) 0.0489(10) Uani 1 d . .
H2O H 0.8187(7) 0.4775(14) 0.0602(9) 0.059 Uiso 1 calc R .
O3 O 0.8767(3) 0.3039(3) 0.0975(3) 0.0564(11) Uani 1 d . .
H3O H 0.8355(4) 0.3400(24) 0.0732(31) 0.068 Uiso 1 calc R .
O4 O 0.8322(3) 0.0764(3) 0.2647(2) 0.0543(11) Uani 1 d . .
H4O H 0.7783(8) 0.0426(30) 0.2826(26) 0.065 Uiso 1 calc R .
O5 O 0.6735(4) -0.0014(2) 0.3655(2) 0.0508(11) Uani 1 d . .
H5O H 0.7157(30) 0.0075(28) 0.4102(12) 0.061 Uiso 1 calc R .
O6 O 0.3858(4) 0.1705(3) 0.5070(2) 0.0523(11) Uani 1 d . .
H6O H 0.4384(25) 0.1646(35) 0.5455(4) 0.063 Uiso 1 calc R .
O7 O 0.3794(6) 0.3522(3) 0.4891(2) 0.097(2) Uani 1 d . .
H7O H 0.3545(72) 0.2985(16) 0.4914(11) 0.116 Uiso 1 calc R .
O8 O 0.4258(6) 0.5697(3) 0.3142(3) 0.092(2) Uani 1 d . .
H8O H 0.4324(71) 0.5747(17) 0.2656(5) 0.110 Uiso 1 calc R .
O9 O 0.1039(5) -0.0700(4) 0.1650(3) 0.094(2) Uani 1 d . .
O10 O 0.2016(5) -0.1400(3) 0.0751(3) 0.0792(15) Uani 1 d . .
O11 O 1.0586(8) 0.4792(7) 0.4221(6) 0.140(3) Uani 0.75 d P .
O12 O 1.0449(8) 0.3454(6) 0.4649(6) 0.162(4) Uani 1 d . .
O13 O 0.9803(13) 0.4113(9) 0.5425(8) 0.039(3) Uiso 0.25 d P .
N1 N 0.6701(5) 0.7175(3) 0.2416(3) 0.0532(13) Uani 1 d . .
N2 N 1.1705(5) 0.9481(3) 0.4989(3) 0.0512(13) Uani 1 d . .
N3 N 0.9299(5) 0.5697(3) 0.1146(3) 0.0571(14) Uani 1 d . .
N4 N 1.4149(5) 0.7986(3) 0.3843(3) 0.0598(14) Uani 1 d . .
N5 N 0.1500(5) -0.0747(4) 0.1029(3) 0.0592(15) Uani 1 d . .
N6 N 0.9945(11) 0.4031(8) 0.4335(8) 0.116(4) Uani 0.75 d P .
N7 N 0.9634(24) 0.3734(18) 0.4826(17) 0.055(6) Uiso 0.25 d P .
C1 C 0.5025(5) 0.5322(3) 0.1327(3) 0.0390(14) Uani 1 d . .
C2 C 0.6154(5) 0.5290(3) 0.0985(3) 0.0413(14) Uani 1 d . .
H2 H 0.6676(5) 0.5822(3) 0.0973(3) 0.050 Uiso 1 calc R .
C3 C 0.6513(5) 0.4481(3) 0.0665(3) 0.0371(13) Uani 1 d . .
C4 C 0.5767(5) 0.3701(3) 0.0659(3) 0.0350(13) Uani 1 d . .
C5 C 0.4646(5) 0.3763(3) 0.1013(3) 0.0338(13) Uani 1 d . .
H5 H 0.4127(5) 0.3229(3) 0.1022(3) 0.041 Uiso 1 calc R .
C6 C 0.4240(5) 0.4551(3) 0.1351(3) 0.0354(13) Uani 1 d . .
C7 C 0.6153(5) 0.2809(3) 0.0288(3) 0.0362(13) Uani 1 d . .
H7 H 0.6839(5) 0.2949(3) -0.0056(3) 0.043 Uiso 1 calc R .
C8 C 0.5070(6) 0.2298(4) -0.0264(4) 0.048(2) Uani 1 d . .
H8C H 0.4755(53) 0.2683(36) -0.0615(33) 0.058 Uiso 1 d . .
H8B H 0.4299(54) 0.2149(35) 0.0053(32) 0.058 Uiso 1 d . .
H8A H 0.5382(53) 0.1836(37) -0.0503(33) 0.058 Uiso 1 d . .
C9 C 0.6704(5) 0.2254(3) 0.0930(3) 0.0350(13) Uani 1 d . .
C10 C 0.7952(5) 0.2405(3) 0.1235(3) 0.0424(14) Uani 1 d . .
C11 C 0.8460(5) 0.1901(4) 0.1794(3) 0.0442(14) Uani 1 d . .
H11 H 0.9322(5) 0.2009(4) 0.1983(3) 0.053 Uiso 1 calc R .
C12 C 0.7742(5) 0.1239(4) 0.2085(3) 0.0421(14) Uani 1 d . .
C13 C 0.6457(5) 0.1068(3) 0.1815(3) 0.0343(13) Uani 1 d . .
C14 C 0.5991(5) 0.1589(3) 0.1241(3) 0.0344(13) Uani 1 d . .
H14 H 0.5130(5) 0.1484(3) 0.1049(3) 0.041 Uiso 1 calc R .
C15 C 0.5638(5) 0.0346(3) 0.2135(3) 0.0404(14) Uani 1 d . .
H15 H 0.6182(5) -0.0146(3) 0.2254(3) 0.048 Uiso 1 calc R .
C16 C 0.4571(5) -0.0057(3) 0.1521(3) 0.047(2) Uani 1 d . .
H16C H 0.4920(5) -0.0308(3) 0.1037(3) 0.057 Uiso 1 calc R .
H16B H 0.4020(5) 0.0409(3) 0.1387(3) 0.057 Uiso 1 calc R .
H16A H 0.4089(5) -0.0532(3) 0.1745(3) 0.057 Uiso 1 calc R .
C17 C 0.5139(5) 0.0695(3) 0.2920(3) 0.0401(14) Uani 1 d . .
C18 C 0.5732(5) 0.0503(3) 0.3657(3) 0.0410(14) Uani 1 d . .
C19 C 0.5288(5) 0.0830(4) 0.4365(3) 0.0461(15) Uani 1 d . .
H19 H 0.5678(5) 0.0686(4) 0.4857(3) 0.055 Uiso 1 calc R .
C20 C 0.4286(5) 0.1366(4) 0.4375(3) 0.0417(14) Uani 1 d . .
C21 C 0.3692(5) 0.1570(3) 0.3650(3) 0.0395(14) Uani 1 d . .
C22 C 0.4144(5) 0.1224(3) 0.2950(3) 0.0364(13) Uani 1 d . .
H22 H 0.3743(5) 0.1360(3) 0.2458(3) 0.044 Uiso 1 calc R .
C23 C 0.2591(5) 0.2160(4) 0.3650(3) 0.0459(15) Uani 1 d . .
H23 H 0.2321(5) 0.2195(4) 0.4203(3) 0.055 Uiso 1 calc R .
C24 C 0.1462(5) 0.1743(4) 0.3101(3) 0.051(2) Uani 1 d . .
H24C H 0.0785(5) 0.2147(4) 0.3116(3) 0.061 Uiso 1 calc R .
H24B H 0.1175(5) 0.1171(4) 0.3279(3) 0.061 Uiso 1 calc R .
H24A H 0.1699(5) 0.1642(4) 0.2553(3) 0.061 Uiso 1 calc R .
C25 C 0.2987(5) 0.3116(4) 0.3505(3) 0.0428(14) Uani 1 d . .
C26 C 0.3566(7) 0.3733(4) 0.4116(4) 0.065(2) Uani 1 d . .
C27 C 0.3932(8) 0.4589(4) 0.3978(4) 0.085(3) Uani 1 d . .
H27 H 0.4296(8) 0.5005(4) 0.4409(4) 0.102 Uiso 1 calc R .
C28 C 0.3777(7) 0.4848(4) 0.3227(4) 0.064(2) Uani 1 d . .
C29 C 0.3192(5) 0.4270(4) 0.2586(3) 0.0451(15) Uani 1 d . .
C30 C 0.2816(5) 0.3414(4) 0.2751(3) 0.0433(14) Uani 1 d . .
H30 H 0.2417(5) 0.3006(4) 0.2324(3) 0.052 Uiso 1 calc R .
C31 C 0.3034(5) 0.4564(4) 0.1745(3) 0.0431(14) Uani 1 d . .
H31 H 0.2826(5) 0.5202(4) 0.1810(3) 0.052 Uiso 1 calc R .
C32 C 0.1943(5) 0.4048(4) 0.1219(3) 0.054(2) Uani 1 d . .
H32C H 0.1175(5) 0.4084(4) 0.1492(3) 0.064 Uiso 1 calc R .
H32B H 0.2123(5) 0.3421(4) 0.1116(3) 0.064 Uiso 1 calc R .
H32A H 0.1830(5) 0.4308(4) 0.0711(3) 0.064 Uiso 1 calc R .
C33 C 0.7038(6) 0.6937(4) 0.3144(4) 0.061(2) Uani 1 d . .
H33 H 0.6575(6) 0.6448(4) 0.3323(4) 0.073 Uiso 1 calc R .
C34 C 0.8014(6) 0.7362(4) 0.3639(4) 0.059(2) Uani 1 d . .
H34 H 0.8225(6) 0.7157(4) 0.4144(4) 0.071 Uiso 1 calc R .
C35 C 0.8704(6) 0.8094(4) 0.3409(3) 0.0442(15) Uani 1 d . .
C36 C 0.8345(6) 0.8331(4) 0.2657(3) 0.052(2) Uani 1 d . .
H36 H 0.8785(6) 0.8823(4) 0.2465(3) 0.063 Uiso 1 calc R .
C37 C 0.7365(6) 0.7869(4) 0.2183(3) 0.053(2) Uani 1 d . .
H37 H 0.7149(6) 0.8049(4) 0.1669(3) 0.064 Uiso 1 calc R .
C38 C 0.9740(5) 0.8584(3) 0.3939(3) 0.0412(14) Uani 1 d . .
C39 C 0.9760(6) 0.8583(4) 0.4772(3) 0.054(2) Uani 1 d . .
H39 H 0.9097(6) 0.8278(4) 0.5000(3) 0.065 Uiso 1 calc R .
C40 C 1.0755(6) 0.9031(4) 0.5255(4) 0.057(2) Uani 1 d . .
H40 H 1.0757(6) 0.9015(4) 0.5816(4) 0.068 Uiso 1 calc R .
C41 C 1.0723(6) 0.9060(4) 0.3669(3) 0.051(2) Uani 1 d . .
H41 H 1.0749(6) 0.9092(4) 0.3111(3) 0.062 Uiso 1 calc R .
C42 C 1.1691(6) 0.9498(4) 0.4206(4) 0.056(2) Uani 1 d . .
H42 H 1.2362(6) 0.9819(4) 0.4000(4) 0.067 Uiso 1 calc R .
C43 C 0.9429(10) 0.5599(9) 0.1911(6) 0.141(5) Uani 1 d . .
H43 H 0.9027(105) 0.5255(73) 0.2072(66) 0.169 Uiso 1 d . .
C44 C 1.0310(9) 0.6046(7) 0.2451(5) 0.114(4) Uani 1 d . .
H44 H 1.0512(86) 0.5849(58) 0.2914(53) 0.137 Uiso 1 d . .
C45 C 1.1147(5) 0.6651(3) 0.2231(3) 0.0400(14) Uani 1 d . .
C46 C 1.1051(9) 0.6736(6) 0.1440(4) 0.098(3) Uani 1 d . .
H46 H 1.1617(77) 0.6996(55) 0.1197(48) 0.117 Uiso 1 d . .
C47 C 1.0123(8) 0.6260(5) 0.0931(4) 0.078(2) Uani 1 d . .
H47 H 0.9922(68) 0.6380(44) 0.0433(42) 0.093 Uiso 1 d . .
C48 C 1.2168(5) 0.7135(4) 0.2802(3) 0.0437(15) Uani 1 d . .
C49 C 1.2313(7) 0.6997(4) 0.3598(4) 0.067(2) Uani 1 d . .
H49 H 1.1723(7) 0.6604(4) 0.3807(4) 0.081 Uiso 1 calc R .
C50 C 1.3297(7) 0.7420(5) 0.4090(4) 0.081(2) Uani 1 d . .
H50 H 1.3376(7) 0.7305(5) 0.4634(4) 0.097 Uiso 1 calc R .
C51 C 1.3046(6) 0.7731(4) 0.2553(4) 0.047(2) Uani 1 d . .
H51 H 1.3213(52) 0.7893(35) 0.2048(33) 0.057 Uiso 1 d . .
C52 C 1.4012(6) 0.8141(4) 0.3080(4) 0.053(2) Uani 1 d . .
H52 H 1.4649(55) 0.8530(37) 0.2879(33) 0.063 Uiso 1 d . .
C53 C 0.1496(6) 0.0028(4) 0.0579(4) 0.053(2) Uani 1 d . .
C54 C 0.2073(6) -0.0011(5) -0.0133(4) 0.061(2) Uani 1 d . .
H54 H 0.2421(54) -0.0687(38) -0.0340(34) 0.073 Uiso 1 d . .
C55 C 0.2034(7) 0.0719(5) -0.0556(5) 0.071(2) Uani 1 d . .
H55 H 0.2594(60) 0.0693(39) -0.1147(37) 0.086 Uiso 1 d . .
C56 C 0.1433(7) 0.1428(5) -0.0271(5) 0.074(2) Uani 1 d . .
H56 H 0.1543(61) 0.2011(44) -0.0576(38) 0.088 Uiso 1 d . .
C57 C 0.0876(7) 0.1498(5) 0.0420(5) 0.070(2) Uani 1 d . .
H57 H 0.0229(60) 0.1999(41) 0.0582(37) 0.084 Uiso 1 d . .
C58 C 0.0896(6) 0.0769(5) 0.0864(4) 0.067(2) Uani 1 d . .
H58 H 0.0510(6) 0.0777(5) 0.1350(4) 0.081 Uiso 1 calc R .
C59 C 0.8651(7) 0.3866(6) 0.3982(7) 0.106(3) Uani 1 d . .
C60 C 0.8098(11) 0.3053(7) 0.3924(7) 0.077(3) Uani 0.75 d P 1
H60 H 0.8517(11) 0.2596(7) 0.4159(7) 0.093 Uiso 0.75 calc PR 1
C61 C 0.6978(11) 0.2863(7) 0.3547(7) 0.079(3) Uani 0.75 d P 1
H61 H 0.6518(11) 0.2323(7) 0.3625(7) 0.095 Uiso 0.75 calc PR 1
C62 C 0.6490(14) 0.3383(10) 0.3080(7) 0.078(3) Uani 0.75 d P 1
H62 H 0.5731(14) 0.3179(10) 0.2763(7) 0.093 Uiso 0.75 calc PR 1
C63 C 0.7016(14) 0.4230(9) 0.3013(9) 0.109(5) Uani 0.75 d P 1
H63 H 0.6612(14) 0.4629(9) 0.2693(9) 0.131 Uiso 0.75 calc PR 1
C64 C 0.8189(12) 0.4466(9) 0.3447(10) 0.155(7) Uani 0.75 d P 1
H64 H 0.8658(12) 0.5009(9) 0.3385(10) 0.186 Uiso 0.75 calc PR 1
C65 C 0.8404(33) 0.3310(25) 0.3506(19) 0.062(9) Uiso 0.25 d P 2
C66 C 0.7349(53) 0.3530(41) 0.3007(31) 0.118(17) Uiso 0.25 d P 2
C67 C 0.6382(34) 0.3924(32) 0.3330(20) 0.066(10) Uiso 0.25 d P 2
C68 C 0.6750(20) 0.4625(13) 0.3983(12) 0.038(5) Uiso 0.25 d P 2
C69 C 0.7755(18) 0.4523(12) 0.4439(11) 0.029(5) Uiso 0.25 d P 2

loop_
_atom_type_symbol
_atom_type_description
_atom_type_scat_dispersion_real
_atom_type_scat_dispersion_imag
_atom_type_scat_source
C C 0.0033 0.0016 'International Tables Vol C Tables 4.2.6.8 and 6.1.1.4'
H H 0.0000 0.0000 'International Tables Vol C Tables 4.2.6.8 and 6.1.1.4'
N N 0.0061 0.0033 'International Tables Vol C Tables 4.2.6.8 and 6.1.1.4'
O O 0.0106 0.0060 'International Tables Vol C Tables 4.2.6.8 and 6.1.1.4'

loop_
_geom_angle_atom_site_label_1
_geom_angle_atom_site_label_2
_geom_angle_atom_site_label_3
_geom_angle
_geom_angle_site_symmetry_1
_geom_angle_site_symmetry_3
N6 O11 O13 125.0(10) . 2_766
N7 O12 N6 55.2(15) . .
N7 O12 O13 35.2(15) . .
N6 O12 O13 74.0(10) . .
N7 O13 O12 33.2(15) . .
N7 O13 O11 130.9(20) . 2_766
O12 O13 O11 145.5(9) . 2_766
N7 O13 N6 29.8(15) . .
O12 O13 N6 38.5(5) . .
O11 O13 N6 110.3(8) 2_766 .
C33 N1 C37 116.9(5) . .
C40 N2 C42 117.2(5) . .
C47 N3 C43 113.7(6) . .
C52 N4 C50 117.2(6) . .
O9 N5 O10 124.5(6) . .
O9 N5 C53 118.1(6) . .
O10 N5 C53 117.4(6) . .
N7 N6 O12 55.2(16) . .
N7 N6 O11 136.3(18) . .
O12 N6 O11 121.2(12) . .
N7 N6 C59 86.0(19) . .
O12 N6 C59 119.9(12) . .
O11 N6 C59 118.5(11) . .
N7 N6 O13 31.6(14) . .
O12 N6 O13 67.6(10) . .
O11 N6 O13 104.8(9) . .
C59 N6 O13 103.8(10) . .
N6 N7 O12 69.7(18) . .
N6 N7 O13 118.6(25) . .
O12 N7 O13 111.5(27) . .
N6 N7 C59 57.0(17) . .
O12 N7 C59 109.1(22) . .
O13 N7 C59 132.9(24) . .
O1 C1 C2 120.2(5) . .
O1 C1 C6 118.5(5) . .
C2 C1 C6 121.3(5) . .
C3 C2 C1 119.5(5) . .
O2 C3 C4 117.5(5) . .
O2 C3 C2 120.9(5) . .
C4 C3 C2 121.6(5) . .
C3 C4 C5 116.9(5) . .
C3 C4 C7 121.6(5) . .
C5 C4 C7 121.6(5) . .
C6 C5 C4 124.2(5) . .
C5 C6 C1 116.4(5) . .
C5 C6 C31 121.2(5) . .
C1 C6 C31 122.3(5) . .
C4 C7 C8 111.3(4) . .
C4 C7 C9 111.4(4) . .
C8 C7 C9 113.1(4) . .
C10 C9 C14 116.6(5) . .
C10 C9 C7 120.9(5) . .
C14 C9 C7 122.5(5) . .
C11 C10 C9 121.4(5) . .
C11 C10 O3 116.0(5) . .
C9 C10 O3 122.6(5) . .
C10 C11 C12 121.0(5) . .
C11 C12 O4 117.4(5) . .
C11 C12 C13 120.5(5) . .
O4 C12 C13 122.1(5) . .
C14 C13 C12 116.4(5) . .
C14 C13 C15 122.2(5) . .
C12 C13 C15 121.5(5) . .
C13 C14 C9 124.2(5) . .
C17 C15 C16 111.2(5) . .
C17 C15 C13 111.3(4) . .
C16 C15 C13 112.3(4) . .
C22 C17 C18 117.2(5) . .
C22 C17 C15 122.8(5) . .
C18 C17 C15 120.0(5) . .
O5 C18 C19 121.1(5) . .
O5 C18 C17 119.1(5) . .
C19 C18 C17 119.7(5) . .
C18 C19 C20 121.6(5) . .
O6 C20 C19 122.0(5) . .
O6 C20 C21 118.5(5) . .
C19 C20 C21 119.5(5) . .
C22 C21 C20 117.7(5) . .
C22 C21 C23 122.1(5) . .
C20 C21 C23 120.3(5) . .
C17 C22 C21 124.2(5) . .
C24 C23 C21 112.5(4) . .
C24 C23 C25 113.7(5) . .
C21 C23 C25 111.9(4) . .
C30 C25 C26 116.5(5) . .
C30 C25 C23 121.8(5) . .
C26 C25 C23 121.7(5) . .
C27 C26 O7 116.5(6) . .
C27 C26 C25 121.3(6) . .
O7 C26 C25 122.2(6) . .
C28 C27 C26 120.5(6) . .
C27 C28 O8 115.9(6) . .
C27 C28 C29 121.5(6) . .
O8 C28 C29 122.6(6) . .
C30 C29 C28 116.3(5) . .
C30 C29 C31 122.5(5) . .
C28 C29 C31 121.1(5) . .
C29 C30 C25 123.9(5) . .
C6 C31 C32 112.1(4) . .
C6 C31 C29 111.7(4) . .
C32 C31 C29 113.2(5) . .
N1 C33 C34 123.2(6) . .
C33 C34 C35 120.5(6) . .
C34 C35 C36 115.6(6) . .
C34 C35 C38 121.8(5) . .
C36 C35 C38 122.6(5) . .
C37 C36 C35 121.1(6) . .
N1 C37 C36 122.7(6) . .
C41 C38 C39 116.1(5) . .
C41 C38 C35 123.6(5) . .
C39 C38 C35 120.3(5) . .
C40 C39 C38 119.2(6) . .
N2 C40 C39 124.4(6) . .
C38 C41 C42 120.7(5) . .
N2 C42 C41 122.5(6) . .
N3 C43 C44 125.5(8) . .
C45 C44 C43 120.8(8) . .
C44 C45 C46 114.3(6) . .
C44 C45 C48 122.7(6) . .
C46 C45 C48 122.8(6) . .
C45 C46 C47 121.1(7) . .
N3 C47 C46 124.5(7) . .
C51 C48 C49 115.9(6) . .
C51 C48 C45 121.5(5) . .
C49 C48 C45 122.5(6) . .
C50 C49 C48 120.6(6) . .
N4 C50 C49 123.1(6) . .
C52 C51 C48 120.7(6) . .
N4 C52 C51 122.4(6) . .
C58 C53 C54 122.6(6) . .
C58 C53 N5 119.0(6) . .
C54 C53 N5 118.4(6) . .
C55 C54 C53 117.4(7) . .
C56 C55 C54 118.9(7) . .
C55 C56 C57 125.6(8) . .
C56 C57 C58 117.0(7) . .
C53 C58 C57 118.5(7) . .
C60 C59 C64 118.1(10) . .
C65 C59 N6 119.5(21) . .
C60 C59 N6 119.5(10) . .
C64 C59 N6 118.1(10) . .
C65 C59 C69 129.6(20) . .
N6 C59 C69 110.6(10) . .
C65 C59 N7 121.2(21) . .
C60 C59 N7 94.8(11) . .
C64 C59 N7 146.8(12) . .
N6 C59 N7 37.1(8) . .
C69 C59 N7 95.7(12) . .
C65 C59 C66 41.1(22) . .
N6 C59 C66 151.2(17) . .
C69 C59 C66 93.5(16) . .
N7 C59 C66 158.9(21) . .
C61 C60 C59 121.1(10) . .
C62 C61 C60 121.9(11) . .
C61 C62 C63 122.8(12) . .
C62 C63 C64 115.9(11) . .
C63 C64 C59 117.8(10) . .
C59 C65 C66 108.4(34) . .
C67 C66 C65 120.8(40) . .
C67 C66 C59 96.5(30) . .
C65 C66 C59 30.5(18) . .
C66 C67 C68 114.9(39) . .
C69 C68 C67 116.6(22) . .
C68 C69 C59 111.0(15) . .

loop_
_geom_bond_atom_site_label_1
_geom_bond_atom_site_label_2
_geom_bond_distance
_geom_bond_site_symmetry_2
O1 C1 1.381(6) .
O2 C3 1.375(6) .
O3 C10 1.381(6) .
O4 C12 1.377(6) .
O5 C18 1.372(6) .
O6 C20 1.361(6) .
O7 C26 1.382(7) .
O8 C28 1.373(7) .
O9 N5 1.195(6) .
O10 N5 1.233(6) .
O11 N6 1.336(13) .
O11 O13 1.79(2) 2_766
O12 N7 1.05(2) .
O12 N6 1.199(12) .
O12 O13 1.78(2) .
O13 N7 1.10(2) .
O13 O11 1.79(2) 2_766
O13 N6 1.85(2) .
N1 C33 1.342(7) .
N1 C37 1.335(7) .
N2 C40 1.320(7) .
N2 C42 1.323(7) .
N3 C47 1.283(8) .
N3 C43 1.310(11) .
N4 C52 1.329(7) .
N4 C50 1.330(8) .
N5 C53 1.456(8) .
N6 N7 1.05(3) .
N6 C59 1.459(13) .
N7 C59 1.74(3) .
C1 C2 1.387(7) .
C1 C6 1.394(7) .
C2 C3 1.378(7) .
C3 C4 1.376(7) .
C4 C5 1.392(7) .
C4 C7 1.524(7) .
C5 C6 1.380(7) .
C6 C31 1.506(7) .
C7 C8 1.536(7) .
C7 C9 1.538(7) .
C9 C10 1.389(7) .
C9 C14 1.392(7) .
C10 C11 1.371(7) .
C11 C12 1.373(7) .
C12 C13 1.413(7) .
C13 C14 1.389(7) .
C13 C15 1.522(7) .
C15 C17 1.529(7) .
C15 C16 1.527(7) .
C17 C22 1.377(7) .
C17 C18 1.414(7) .
C18 C19 1.381(7) .
C19 C20 1.388(8) .
C20 C21 1.402(7) .
C21 C22 1.384(7) .
C21 C23 1.525(7) .
C23 C24 1.520(7) .
C23 C25 1.524(7) .
C25 C30 1.394(7) .
C25 C26 1.391(8) .
C26 C27 1.372(8) .
C27 C28 1.364(8) .
C28 C29 1.396(8) .
C29 C30 1.388(7) .
C29 C31 1.527(7) .
C31 C32 1.525(7) .
C33 C34 1.363(8) .
C34 C35 1.393(8) .
C35 C36 1.385(7) .
C35 C38 1.473(7) .
C36 C37 1.370(8) .
C38 C41 1.371(8) .
C38 C39 1.403(8) .
C39 C40 1.380(8) .
C41 C42 1.402(8) .
C43 C44 1.350(12) .
C44 C45 1.338(9) .
C45 C46 1.350(9) .
C45 C48 1.493(7) .
C46 C47 1.371(10) .
C48 C51 1.378(8) .
C48 C49 1.378(8) .
C49 C50 1.366(9) .
C51 C52 1.377(8) .
C53 C58 1.391(8) .
C53 C54 1.396(8) .
C54 C55 1.371(9) .
C55 C56 1.354(9) .
C56 C57 1.354(10) .
C57 C58 1.390(9) .
C59 C65 1.10(3) .
C59 C60 1.316(12) .
C59 C64 1.425(13) .
C59 C69 1.61(2) .
C59 C66 2.07(5) .
C60 C61 1.310(13) .
C61 C62 1.274(15) .
C62 C63 1.38(2) .
C63 C64 1.41(2) .
C65 C66 1.43(5) .
C66 C67 1.36(6) .
C67 C68 1.46(5) .
C68 C69 1.30(3) .
